data_2108076
loop_
_publ_author_name
'Hathwar, Venkatesha R.'
'Stingaciu, Marian'
'Richter, Bo'
'Overgaard, Jacob'
'Iversen, Bo B.'

_publ_section_title
;
 Variable-temperature structural studies on valence tautomerism in cobalt
 bis(dioxolene) molecular complexes
;
_journal_issue 2
_journal_name_full 'Acta Crystallographica Section B'
_journal_page_first 304
_journal_page_last 312
_journal_paper_doi 10.1107/S2052520616019235
_journal_volume 73
_journal_year 2017
_chemical_formula_sum 'C38 H46 Br4 Co N2 O4'
_chemical_formula_weight 973.34
_chemical_name_systematic
;
 ?
;
_space_group_crystal_system trigonal
_space_group_IT_number 147
_space_group_name_Hall '-P 3'
_space_group_name_H-M_alt 'P -3'
_symmetry_space_group_name_Hall '-P 3'
_symmetry_space_group_name_H-M 'P -3'
_atom_sites_solution_hydrogens geom
_audit_creation_method SHELXL-2014
_cell_angle_alpha 90
_cell_angle_beta 90
_cell_angle_gamma 120
_cell_formula_units_Z 3
_cell_length_a 20.4697(14)
_cell_length_b 20.4697(14)
_cell_length_c 9.0166(6)
_cell_measurement_reflns_used 11725
_cell_measurement_temperature 200(2)
_cell_measurement_theta_max 20.58
_cell_measurement_theta_min 0.91
_cell_volume 3271.9(4)
_computing_structure_refinement 'SHELXL-2014 (Sheldrick, 2014)'
_diffrn_ambient_temperature 200(2)
_diffrn_measured_fraction_theta_full 0.999
_diffrn_measured_fraction_theta_max 0.994
_diffrn_measurement_device_type 'Bruker Kappa APEX II CCD detector'
_diffrn_measurement_method '\f and \w scans'
_diffrn_radiation_monochromator mirror
_diffrn_radiation_type AgK\a
_diffrn_radiation_wavelength 0.56085
_diffrn_reflns_av_R_equivalents 0.1100
_diffrn_reflns_limit_h_max 25
_diffrn_reflns_limit_h_min -7
_diffrn_reflns_limit_k_max 25
_diffrn_reflns_limit_k_min -24
_diffrn_reflns_limit_l_max 11
_diffrn_reflns_limit_l_min -10
_diffrn_reflns_number 11725
_diffrn_reflns_theta_full 19.665
_diffrn_reflns_theta_max 20.587
_diffrn_reflns_theta_min 0.906
_exptl_absorpt_coefficient_mu 2.188
_exptl_absorpt_correction_T_max 0.721
_exptl_absorpt_correction_T_min 0.611
_exptl_absorpt_correction_type multi-scan
_exptl_absorpt_process_details 'Bruker AXS, 2008'
_exptl_crystal_colour blue
_exptl_crystal_density_diffrn 1.482
_exptl_crystal_description block
_exptl_crystal_F_000 1461
_exptl_crystal_size_max 0.250
_exptl_crystal_size_mid 0.200
_exptl_crystal_size_min 0.160
_platon_squeeze_details
;
;
_refine_diff_density_max 0.669
_refine_diff_density_min -0.806
_refine_ls_extinction_method none
_refine_ls_goodness_of_fit_ref 0.889
_refine_ls_hydrogen_treatment constr
_refine_ls_matrix_type full
_refine_ls_number_parameters 229
_refine_ls_number_reflns 4475
_refine_ls_number_restraints 0
_refine_ls_restrained_S_all 0.889
_refine_ls_R_factor_all 0.1444
_refine_ls_R_factor_gt 0.0707
_refine_ls_shift/su_max 0.000
_refine_ls_shift/su_mean 0.000
_refine_ls_structure_factor_coef Fsqd
_refine_ls_weighting_details 'w=1/[\s^2^(Fo^2^)+(0.0782P)^2^] where P=(Fo^2^+2Fc^2^)/3'
_refine_ls_weighting_scheme calc
_refine_ls_wR_factor_gt 0.1727
_refine_ls_wR_factor_ref 0.1985
_reflns_number_gt 2029
_reflns_number_total 4475
_reflns_threshold_expression 'I > 2\s(I)'
_cod_data_source_file ps5056sup1.cif
_cod_data_source_block 1S_200K
_cod_original_cell_volume 3271.9(5)
_cod_database_code 2108076
_shelx_space_group_comment
;
The symmetry employed for this shelxl refinement is uniquely defined
by the following loop, which should always be used as a source of
symmetry information in preference to the above space-group names.
They are only intended as comments.
;
_shelx_estimated_absorpt_t_min 0.611
_shelx_estimated_absorpt_t_max 0.721
_shelxl_version_number 201.4

loop_
_space_group_symop_operation_xyz
'x, y, z'
'-y, x-y, z'
'-x+y, -x, z'
'-x, -y, -z'
'y, -x+y, -z'
'x-y, x, -z'

loop_
_atom_site_type_symbol
_atom_site_label
_atom_site_fract_x
_atom_site_fract_y
_atom_site_fract_z
_atom_site_U_iso_or_equiv
_atom_site_adp_type
_atom_site_calc_flag
_atom_site_occupancy
C C1 0.3444(4) 0.9333(4) 0.9869(7) 0.0242(17) Uani d 1
C C2 0.3707(4) 0.9543(4) 0.8323(8) 0.0277(17) Uani d 1
C C3 0.3157(5) 0.9333(4) 0.7152(7) 0.0321(19) Uani d 1
C C4 0.2416(4) 0.8962(4) 0.7554(8) 0.0308(18) Uani d 1
H H4 0.2049 0.8831 0.6794 0.037 Uiso calc 1
C C5 0.2148(4) 0.8752(5) 0.9079(8) 0.0335(19) Uani d 1
C C6 0.2675(4) 0.8953(5) 1.0165(8) 0.0341(19) Uani d 1
H H6 0.2512 0.8830 1.1164 0.041 Uiso calc 1
C C7 0.3421(5) 0.9558(5) 0.5543(7) 0.038(2) Uani d 1
C C8 0.3905(5) 0.9218(5) 0.5028(8) 0.047(2) Uani d 1
H H8A 0.4383 0.9456 0.5573 0.071 Uiso calc 1
H H8B 0.4006 0.9308 0.3963 0.071 Uiso calc 1
H H8C 0.3634 0.8674 0.5221 0.071 Uiso calc 1
C C9 0.3865(6) 1.0418(5) 0.5411(8) 0.048(2) Uani d 1
H H9A 0.3558 1.0627 0.5782 0.072 Uiso calc 1
H H9B 0.3994 1.0561 0.4369 0.072 Uiso calc 1
H H9C 0.4329 1.0618 0.5997 0.072 Uiso calc 1
C C10 0.2744(5) 0.9267(5) 0.4490(8) 0.050(3) Uani d 1
H H10A 0.2420 0.9469 0.4795 0.075 Uiso calc 1
H H10B 0.2455 0.8715 0.4525 0.075 Uiso calc 1
H H10C 0.2923 0.9432 0.3476 0.075 Uiso calc 1
C C11 0.1300(5) 0.8366(5) 0.9362(8) 0.037(2) Uani d 1
C C12 0.0879(6) 0.7686(6) 0.8370(11) 0.070(3) Uani d 1
H H12A 0.1087 0.7350 0.8491 0.105 Uiso calc 1
H H12B 0.0932 0.7850 0.7334 0.105 Uiso calc 1
H H12C 0.0343 0.7416 0.8642 0.105 Uiso calc 1
C C13 0.1104(6) 0.8124(7) 1.0953(10) 0.076(4) Uani d 1
H H13A 0.1307 0.8571 1.1591 0.114 Uiso calc 1
H H13B 0.1323 0.7813 1.1241 0.114 Uiso calc 1
H H13C 0.0555 0.7831 1.1064 0.114 Uiso calc 1
C C14 0.1021(6) 0.8922(6) 0.8979(14) 0.082(4) Uani d 1
H H14A 0.0490 0.8700 0.9262 0.122 Uiso calc 1
H H14B 0.1074 0.9023 0.7911 0.122 Uiso calc 1
H H14C 0.1323 0.9395 0.9523 0.122 Uiso calc 1
C C15 0.4771(5) 0.8615(5) 0.8309(9) 0.038(2) Uani d 1
H H15 0.4804 0.8923 0.7493 0.046 Uiso calc 1
C C16 0.4674(5) 0.7907(5) 0.8041(9) 0.042(2) Uani d 1
C C17 0.4630(5) 0.7445(5) 0.9192(8) 0.041(2) Uani d 1
H H17 0.4561 0.6956 0.9027 0.049 Uiso calc 1
C C18 0.4692(5) 0.7733(5) 1.0588(9) 0.040(2) Uani d 1
C C19 0.4782(4) 0.8445(5) 1.0825(9) 0.040(2) Uani d 1
H H19 0.4816 0.8626 1.1808 0.048 Uiso calc 1
N N1 0.4820(4) 0.8877(4) 0.9675(7) 0.0357(17) Uani d 1
O O1 0.3959(3) 0.9537(3) 1.0869(5) 0.0323(13) Uani d 1
O O2 0.4425(3) 0.9901(3) 0.8111(5) 0.0302(12) Uani d 1
Co Co1 0.5000 1.0000 1.0000 0.0272(4) Uani d 1
Br Br1 0.46602(7) 0.71661(6) 1.22765(10) 0.0615(4) Uani d 1
Br Br2 0.46246(7) 0.75935(6) 0.60651(10) 0.0663(4) Uani d 1

loop_
_atom_site_aniso_label
_atom_site_aniso_U_11
_atom_site_aniso_U_22
_atom_site_aniso_U_33
_atom_site_aniso_U_12
_atom_site_aniso_U_13
_atom_site_aniso_U_23
C1 0.022(4) 0.012(4) 0.029(3) 0.002(3) -0.009(3) -0.007(3)
C2 0.023(4) 0.029(4) 0.034(4) 0.015(4) -0.002(3) -0.005(3)
C3 0.037(5) 0.027(5) 0.025(4) 0.011(4) 0.000(3) 0.003(3)
C4 0.031(5) 0.029(5) 0.028(4) 0.011(4) -0.005(3) 0.002(3)
C5 0.022(4) 0.032(5) 0.041(4) 0.010(4) 0.001(4) -0.002(4)
C6 0.025(5) 0.037(5) 0.037(4) 0.012(4) 0.006(4) -0.002(4)
C7 0.040(5) 0.054(6) 0.020(3) 0.025(5) 0.007(4) 0.006(4)
C8 0.054(6) 0.056(6) 0.029(4) 0.025(5) 0.004(4) 0.000(4)
C9 0.066(7) 0.045(6) 0.030(4) 0.026(5) -0.001(4) 0.014(4)
C10 0.044(6) 0.058(7) 0.028(4) 0.010(5) -0.010(4) -0.006(4)
C11 0.029(5) 0.038(5) 0.041(4) 0.015(4) 0.000(4) -0.003(4)
C12 0.033(6) 0.060(7) 0.095(8) 0.007(5) 0.008(5) -0.020(6)
C13 0.033(6) 0.119(10) 0.054(6) 0.020(7) 0.001(5) 0.014(6)
C14 0.040(7) 0.069(8) 0.147(11) 0.036(6) 0.018(7) 0.022(8)
C15 0.033(5) 0.046(6) 0.043(5) 0.025(5) -0.004(4) 0.000(4)
C16 0.043(6) 0.050(6) 0.038(4) 0.027(5) 0.003(4) -0.012(4)
C17 0.039(5) 0.037(5) 0.043(4) 0.016(4) -0.004(4) -0.008(4)
C18 0.037(5) 0.029(5) 0.052(5) 0.016(4) 0.000(4) 0.010(4)
C19 0.024(5) 0.037(5) 0.047(5) 0.006(4) -0.005(4) -0.002(4)
N1 0.035(4) 0.040(4) 0.034(3) 0.019(4) 0.002(3) -0.006(3)
O1 0.022(3) 0.038(3) 0.028(2) 0.007(3) -0.007(2) -0.006(2)
O2 0.030(3) 0.034(3) 0.025(2) 0.015(3) 0.005(2) 0.001(2)
Co1 0.0245(8) 0.0261(8) 0.0287(7) 0.0108(7) -0.0025(6) -0.0034(6)
Br1 0.0833(8) 0.0498(7) 0.0552(6) 0.0361(6) 0.0052(5) 0.0077(5)
Br2 0.0914(9) 0.0730(8) 0.0492(5) 0.0522(7) -0.0048(5) -0.0214(5)

loop_
_atom_type_symbol
_atom_type_description
_atom_type_scat_dispersion_real
_atom_type_scat_dispersion_imag
_atom_type_scat_source
C C 0.0015 0.0009 'International Tables Vol C Tables 4.2.6.8 and 6.1.1.4'
H H 0.0000 0.0000 'International Tables Vol C Tables 4.2.6.8 and 6.1.1.4'
N N 0.0030 0.0019 'International Tables Vol C Tables 4.2.6.8 and 6.1.1.4'
O O 0.0056 0.0036 'International Tables Vol C Tables 4.2.6.8 and 6.1.1.4'
Co Co 0.3050 0.6296 'International Tables Vol C Tables 4.2.6.8 and 6.1.1.4'
Br Br 0.1811 1.6452 'International Tables Vol C Tables 4.2.6.8 and 6.1.1.4'

loop_
_geom_angle_atom_site_label_1
_geom_angle_atom_site_label_2
_geom_angle_atom_site_label_3
_geom_angle_site_symmetry_1
_geom_angle_site_symmetry_3
_geom_angle
O1 C1 C6 . . 124.2(6)
O1 C1 C2 . . 116.4(6)
C6 C1 C2 . . 119.4(6)
O2 C2 C3 . . 124.0(6)
O2 C2 C1 . . 116.9(6)
C3 C2 C1 . . 119.1(7)
C4 C3 C2 . . 117.2(6)
C4 C3 C7 . . 123.0(7)
C2 C3 C7 . . 119.8(7)
C3 C4 C5 . . 124.2(7)
C3 C4 H4 . . 117.9
C5 C4 H4 . . 117.9
C6 C5 C4 . . 117.6(7)
C6 C5 C11 . . 124.2(7)
C4 C5 C11 . . 118.1(7)
C5 C6 C1 . . 122.5(7)
C5 C6 H6 . . 118.8
C1 C6 H6 . . 118.8
C9 C7 C10 . . 107.5(7)
C9 C7 C3 . . 109.7(6)
C10 C7 C3 . . 110.8(7)
C9 C7 C8 . . 110.5(7)
C10 C7 C8 . . 107.4(7)
C3 C7 C8 . . 111.0(7)
C7 C8 H8A . . 109.5
C7 C8 H8B . . 109.5
H8A C8 H8B . . 109.5
C7 C8 H8C . . 109.5
H8A C8 H8C . . 109.5
H8B C8 H8C . . 109.5
C7 C9 H9A . . 109.5
C7 C9 H9B . . 109.5
H9A C9 H9B . . 109.5
C7 C9 H9C . . 109.5
H9A C9 H9C . . 109.5
H9B C9 H9C . . 109.5
C7 C10 H10A . . 109.5
C7 C10 H10B . . 109.5
H10A C10 H10B . . 109.5
C7 C10 H10C . . 109.5
H10A C10 H10C . . 109.5
H10B C10 H10C . . 109.5
C13 C11 C12 . . 109.0(8)
C13 C11 C5 . . 112.1(7)
C12 C11 C5 . . 110.8(7)
C13 C11 C14 . . 108.7(9)
C12 C11 C14 . . 107.2(8)
C5 C11 C14 . . 109.0(7)
C11 C12 H12A . . 109.5
C11 C12 H12B . . 109.5
H12A C12 H12B . . 109.5
C11 C12 H12C . . 109.5
H12A C12 H12C . . 109.5
H12B C12 H12C . . 109.5
C11 C13 H13A . . 109.5
C11 C13 H13B . . 109.5
H13A C13 H13B . . 109.5
C11 C13 H13C . . 109.5
H13A C13 H13C . . 109.5
H13B C13 H13C . . 109.5
C11 C14 H14A . . 109.5
C11 C14 H14B . . 109.5
H14A C14 H14B . . 109.5
C11 C14 H14C . . 109.5
H14A C14 H14C . . 109.5
H14B C14 H14C . . 109.5
N1 C15 C16 . . 121.9(8)
N1 C15 H15 . . 119.1
C16 C15 H15 . . 119.1
C17 C16 C15 . . 120.9(7)
C17 C16 Br2 . . 120.4(7)
C15 C16 Br2 . . 118.6(7)
C18 C17 C16 . . 115.9(8)
C18 C17 H17 . . 122.0
C16 C17 H17 . . 122.0
C17 C18 C19 . . 121.8(8)
C17 C18 Br1 . . 120.5(7)
C19 C18 Br1 . . 117.7(6)
N1 C19 C18 . . 120.4(8)
N1 C19 H19 . . 119.8
C18 C19 H19 . . 119.8
C15 N1 C19 . . 119.0(7)
C15 N1 Co1 . . 119.6(6)
C19 N1 Co1 . . 121.3(5)
C1 O1 Co1 . . 112.5(4)
C2 O2 Co1 . . 111.9(4)
O1 Co1 O1 . 4_677 180.0
O1 Co1 O2 . 4_677 98.39(19)
O1 Co1 O2 4_677 4_677 81.61(19)
O1 Co1 O2 . . 81.61(19)
O1 Co1 O2 4_677 . 98.39(19)
O2 Co1 O2 4_677 . 180.00(12)
O1 Co1 N1 . 4_677 91.4(2)
O1 Co1 N1 4_677 4_677 88.6(2)
O2 Co1 N1 4_677 4_677 89.9(2)
O2 Co1 N1 . 4_677 90.1(2)
O1 Co1 N1 . . 88.6(2)
O1 Co1 N1 4_677 . 91.4(2)
O2 Co1 N1 4_677 . 90.1(2)
O2 Co1 N1 . . 89.9(2)
N1 Co1 N1 4_677 . 180.0

loop_
_geom_bond_atom_site_label_1
_geom_bond_atom_site_label_2
_geom_bond_site_symmetry_2
_geom_bond_distance
C1 O1 . 1.289(8)
C1 C6 . 1.388(10)
C1 C2 . 1.478(9)
C2 O2 . 1.286(9)
C2 C3 . 1.443(10)
C3 C4 . 1.364(11)
C3 C7 . 1.536(9)
C4 C5 . 1.464(10)
C4 H4 . 0.9500
C5 C6 . 1.360(10)
C5 C11 . 1.527(11)
C6 H6 . 0.9500
C7 C9 . 1.530(12)
C7 C10 . 1.534(11)
C7 C8 . 1.540(12)
C8 H8A . 0.9800
C8 H8B . 0.9800
C8 H8C . 0.9800
C9 H9A . 0.9800
C9 H9B . 0.9800
C9 H9C . 0.9800
C10 H10A . 0.9800
C10 H10B . 0.9800
C10 H10C . 0.9800
C11 C13 . 1.505(11)
C11 C12 . 1.512(12)
C11 C14 . 1.544(13)
C12 H12A . 0.9800
C12 H12B . 0.9800
C12 H12C . 0.9800
C13 H13A . 0.9800
C13 H13B . 0.9800
C13 H13C . 0.9800
C14 H14A . 0.9800
C14 H14B . 0.9800
C14 H14C . 0.9800
C15 N1 . 1.326(9)
C15 C16 . 1.382(12)
C15 H15 . 0.9500
C16 C17 . 1.376(11)
C16 Br2 . 1.880(8)
C17 C18 . 1.369(11)
C17 H17 . 0.9500
C18 C19 . 1.391(12)
C18 Br1 . 1.896(8)
C19 N1 . 1.338(10)
C19 H19 . 0.9500
N1 Co1 . 2.159(7)
O1 Co1 . 2.009(5)
O2 Co1 . 2.023(5)
Co1 O1 4_677 2.009(5)
Co1 O2 4_677 2.023(5)
Co1 N1 4_677 2.159(7)

loop_
_geom_torsion_atom_site_label_1
_geom_torsion_atom_site_label_2
_geom_torsion_atom_site_label_3
_geom_torsion_atom_site_label_4
_geom_torsion
O1 C1 C2 O2 0.9(10)
C6 C1 C2 O2 179.3(7)
O1 C1 C2 C3 -179.8(7)
C6 C1 C2 C3 -1.5(11)
O2 C2 C3 C4 -179.3(7)
C1 C2 C3 C4 1.5(11)
O2 C2 C3 C7 -1.8(12)
C1 C2 C3 C7 179.0(7)
C2 C3 C4 C5 -1.4(12)
C7 C3 C4 C5 -178.8(8)
C3 C4 C5 C6 1.2(13)
C3 C4 C5 C11 177.5(8)
C4 C5 C6 C1 -1.1(12)
C11 C5 C6 C1 -177.1(8)
O1 C1 C6 C5 179.5(8)
C2 C1 C6 C5 1.3(12)
C4 C3 C7 C9 115.1(9)
C2 C3 C7 C9 -62.2(10)
C4 C3 C7 C10 -3.4(11)
C2 C3 C7 C10 179.3(7)
C4 C3 C7 C8 -122.6(9)
C2 C3 C7 C8 60.1(10)
C6 C5 C11 C13 -9.0(13)
C4 C5 C11 C13 175.0(8)
C6 C5 C11 C12 -130.9(9)
C4 C5 C11 C12 53.1(10)
C6 C5 C11 C14 111.3(10)
C4 C5 C11 C14 -64.7(10)
N1 C15 C16 C17 -0.5(13)
N1 C15 C16 Br2 -179.1(6)
C15 C16 C17 C18 -0.3(13)
Br2 C16 C17 C18 178.3(7)
C16 C17 C18 C19 1.0(13)
C16 C17 C18 Br1 -178.8(6)
C17 C18 C19 N1 -0.9(13)
Br1 C18 C19 N1 178.9(6)
C16 C15 N1 C19 0.7(12)
C16 C15 N1 Co1 178.5(6)
C18 C19 N1 C15 0.0(12)
C18 C19 N1 Co1 -177.7(6)
C6 C1 O1 Co1 175.5(6)
C2 C1 O1 Co1 -6.2(8)
C3 C2 O2 Co1 -174.4(6)
C1 C2 O2 Co1 4.8(8)

loop_
_platon_squeeze_void_nr
_platon_squeeze_void_average_x
_platon_squeeze_void_average_y
_platon_squeeze_void_average_z
_platon_squeeze_void_volume
_platon_squeeze_void_count_electrons
_platon_squeeze_void_content
1 0.000 0.000 -0.053 463 222 ' '

_cod_database_fobs_code 2108076
